data_4103782
loop_
_publ_author_name
'Damien Guironnet'
'Philipp Roesle'
'Thomas R\"unzi'
'Inigo G\"ottker-Schnetmann'
'Stefan Mecking'

_publ_contact_author_address
;Fachbereich Chemie
Universit\"at Konstanz
D-78457 Konstanz
;
_publ_contact_author_email stefan.mecking@uni-konstanz.de
_publ_contact_author_fax '++49 7531 885152'
_publ_contact_author_name 'Prof. Dr. Stefan Mecking'
_publ_contact_author_phone '++49 7531 885151'
_publ_section_title
;
 Insertion Polymerization of Acrylate
;
_journal_name_full 'Journal of the American Chemical Society'
_journal_page_first 422
_journal_page_last 423
_journal_paper_doi 10.1021/ja808017n
_journal_volume 131
_journal_year 2009
_chemical_formula_moiety 'C23 H27 Ni O6 P S2, C4 H8 O2'
_chemical_formula_sum 'C27 H35 Ni O8 P S2'
_chemical_formula_weight 641.35
_chemical_name_systematic
; 
 ? 
;
_space_group_IT_number 2
_symmetry_cell_setting triclinic
_symmetry_Int_Tables_number 2
_symmetry_space_group_name_Hall '-P 1'
_symmetry_space_group_name_H-M 'P -1'
_atom_sites_solution_hydrogens geom
_atom_sites_solution_primary direct
_atom_sites_solution_secondary difmap
_audit_creation_method SHELXL-97
_cell_angle_alpha 83.154(6)
_cell_angle_beta 67.820(6)
_cell_angle_gamma 88.107(6)
_cell_formula_units_Z 2
_cell_length_a 10.9981(8)
_cell_length_b 12.0103(9)
_cell_length_c 12.0742(10)
_cell_measurement_reflns_used 13963
_cell_measurement_temperature 100(2)
_cell_measurement_theta_max 27.16
_cell_measurement_theta_min 1.83
_cell_volume 1466.2(2)
_computing_cell_refinement 'STOE X-AREA'
_computing_data_collection 'STOE X-AREA'
_computing_data_reduction 'STOE X-RED'
_computing_structure_refinement 'SHELXL-97 (Sheldrick, 1997)'
_computing_structure_solution 'SHELXS-97 (Sheldrick, 1990)'
_diffrn_ambient_temperature 100(2)
_diffrn_detector_area_resol_mean 6.67
_diffrn_measured_fraction_theta_full 0.991
_diffrn_measured_fraction_theta_max 0.991
_diffrn_measurement_device_type 'STOE IPDS 2T'
_diffrn_measurement_method 'rotation method'
_diffrn_radiation_monochromator graphite
_diffrn_radiation_source 'fine-focus sealed tube'
_diffrn_radiation_type MoK\a
_diffrn_radiation_wavelength 0.71073
_diffrn_reflns_av_R_equivalents 0.0859
_diffrn_reflns_av_sigmaI/netI 0.0731
_diffrn_reflns_limit_h_max 13
_diffrn_reflns_limit_h_min -13
_diffrn_reflns_limit_k_max 15
_diffrn_reflns_limit_k_min -15
_diffrn_reflns_limit_l_max 15
_diffrn_reflns_limit_l_min -15
_diffrn_reflns_number 22479
_diffrn_reflns_theta_full 26.82
_diffrn_reflns_theta_max 26.82
_diffrn_reflns_theta_min 1.71
_exptl_absorpt_coefficient_mu 0.905
_exptl_absorpt_correction_T_max 0.7416
_exptl_absorpt_correction_T_min 0.5175
_exptl_absorpt_correction_type integration
_exptl_absorpt_process_details 'STOE X-RED32'
_exptl_crystal_colour 'yellow-orange dichroic'
_exptl_crystal_density_diffrn 1.453
_exptl_crystal_density_method 'not measured'
_exptl_crystal_description trapezoide
_exptl_crystal_F_000 672
_exptl_crystal_size_max 0.150
_exptl_crystal_size_mid 0.100
_exptl_crystal_size_min 0.050
_refine_diff_density_max 0.556
_refine_diff_density_min -0.731
_refine_diff_density_rms 0.093
_refine_ls_extinction_coef 0.0153(15)
_refine_ls_extinction_expression Fc^*^=kFc[1+0.001xFc^2^\l^3^/sin(2\q)]^-1/4^
_refine_ls_extinction_method SHELXL
_refine_ls_goodness_of_fit_ref 1.037
_refine_ls_hydrogen_treatment refxyz
_refine_ls_matrix_type full
_refine_ls_number_parameters 358
_refine_ls_number_reflns 6228
_refine_ls_number_restraints 0
_refine_ls_restrained_S_all 1.037
_refine_ls_R_factor_all 0.0880
_refine_ls_R_factor_gt 0.0548
_refine_ls_shift/su_max 0.001
_refine_ls_shift/su_mean 0.000
_refine_ls_structure_factor_coef Fsqd
_refine_ls_weighting_details 'calc w=1/[\s^2^(Fo^2^)+(0.0746P)^2^+0.0000P] where P=(Fo^2^+2Fc^2^)/3'
_refine_ls_weighting_scheme calc
_refine_ls_wR_factor_gt 0.1264
_refine_ls_wR_factor_ref 0.1427
_reflns_number_gt 4307
_reflns_number_total 6228
_reflns_threshold_expression >2sigma(I)
_cod_data_source_file ja808017n_si_002.cif
_cod_data_source_block d:\x_ray\gs08_008
_cod_database_code 4103782

loop_
_symmetry_equiv_pos_as_xyz
'x, y, z'
'-x, -y, -z'

loop_
_atom_site_label
_atom_site_type_symbol
_atom_site_fract_x
_atom_site_fract_y
_atom_site_fract_z
_atom_site_U_iso_or_equiv
_atom_site_adp_type
_atom_site_occupancy
_atom_site_symmetry_multiplicity
_atom_site_calc_flag
_atom_site_refinement_flags
_atom_site_disorder_assembly
_atom_site_disorder_group
Ni1 Ni 0.75889(5) 0.90771(4) 0.33455(4) 0.02931(16) Uani 1 1 d . . .
P1 P 0.76675(10) 0.75021(8) 0.43142(8) 0.0259(2) Uani 1 1 d . . .
S1 S 0.78984(10) 0.74876(8) 0.15016(8) 0.0306(2) Uani 1 1 d . . .
S2 S 0.72292(12) 1.07944(9) 0.15096(9) 0.0397(3) Uani 1 1 d . . .
O6 O 0.7646(3) 1.0608(2) 0.2577(3) 0.0413(7) Uani 1 1 d . A .
O1 O 0.8303(3) 0.8585(2) 0.1718(2) 0.0325(6) Uani 1 1 d . . .
O4 O 0.6991(3) 0.5283(2) 0.5959(2) 0.0309(6) Uani 1 1 d . . .
O2 O 0.6508(3) 0.7262(2) 0.2133(2) 0.0340(6) Uani 1 1 d . . .
O3 O 0.8403(3) 0.7381(2) 0.0230(2) 0.0382(7) Uani 1 1 d . . .
O5 O 1.0322(3) 0.8217(3) 0.3686(3) 0.0393(7) Uani 1 1 d . . .
C8 C 0.6079(4) 0.6831(3) 0.5170(3) 0.0258(8) Uani 1 1 d . . .
O7 O 0.6187(3) 1.0631(3) -0.0458(3) 0.0431(7) Uani 1 1 d . . .
C14 C 0.6842(5) 0.4210(3) 0.6666(4) 0.0374(10) Uani 1 1 d . . .
H14A H 0.6371 0.3694 0.6393 0.045 Uiso 1 1 calc R . .
H14B H 0.6344 0.4295 0.7516 0.045 Uiso 1 1 calc R . .
H14C H 0.7711 0.3909 0.6571 0.045 Uiso 1 1 calc R . .
C13 C 0.4976(4) 0.7373(3) 0.5060(3) 0.0292(8) Uani 1 1 d . . .
H13A H 0.5089 0.8068 0.4564 0.035 Uiso 1 1 calc R . .
C3 C 0.8724(4) 0.6473(3) 0.2154(3) 0.0287(8) Uani 1 1 d . . .
O8 O 0.4578(4) 0.6113(3) 0.0202(3) 0.0498(8) Uani 1 1 d . . .
C9 C 0.5887(4) 0.5779(3) 0.5889(3) 0.0266(8) Uani 1 1 d . . .
C15 C 0.8451(4) 0.7631(3) 0.5372(3) 0.0288(8) Uani 1 1 d . . .
C18 C 0.9641(5) 0.8157(4) 0.6931(4) 0.0400(10) Uani 1 1 d . . .
H18A H 1.0047 0.8328 0.7460 0.048 Uiso 1 1 calc R . .
C1 C 0.6832(5) 0.9667(4) 0.4862(4) 0.0419(10) Uani 1 1 d . . .
H1C H 0.6654 1.0466 0.4728 0.050 Uiso 1 1 calc R . .
H1B H 0.7445 0.9571 0.5280 0.050 Uiso 1 1 calc R . .
H1A H 0.6009 0.9264 0.5355 0.050 Uiso 1 1 calc R . .
C19 C 0.8380(4) 0.7755(3) 0.7392(4) 0.0351(9) Uani 1 1 d . . .
H19A H 0.7908 0.7653 0.8239 0.042 Uiso 1 1 calc R . .
C2 C 0.8648(4) 0.6473(3) 0.3341(3) 0.0266(8) Uani 1 1 d . . .
C16 C 0.9741(4) 0.8061(3) 0.4918(4) 0.0333(9) Uani 1 1 d . . .
C10 C 0.4630(4) 0.5327(3) 0.6474(3) 0.0308(8) Uani 1 1 d . . .
H10A H 0.4501 0.4623 0.6957 0.037 Uiso 1 1 calc R . .
C12 C 0.3731(4) 0.6920(3) 0.5655(3) 0.0316(8) Uani 1 1 d . . .
H12A H 0.2991 0.7307 0.5585 0.038 Uiso 1 1 calc R . .
C5 C 1.0125(4) 0.4860(3) 0.1898(3) 0.0331(9) Uani 1 1 d . . .
H5A H 1.0610 0.4305 0.1415 0.040 Uiso 1 1 calc R . .
C11 C 0.3571(4) 0.5892(3) 0.6358(3) 0.0328(9) Uani 1 1 d . . .
H11A H 0.2715 0.5574 0.6765 0.039 Uiso 1 1 calc R . .
C7 C 0.9362(4) 0.5661(3) 0.3767(3) 0.0284(8) Uani 1 1 d . . .
H7A H 0.9353 0.5664 0.4557 0.034 Uiso 1 1 calc R . .
C17 C 1.0336(5) 0.8320(3) 0.5692(4) 0.0396(10) Uani 1 1 d . . .
H17A H 1.1211 0.8605 0.5375 0.048 Uiso 1 1 calc R . .
C6 C 1.0082(4) 0.4852(3) 0.3061(3) 0.0319(8) Uani 1 1 d . . .
H6A H 1.0542 0.4298 0.3374 0.038 Uiso 1 1 calc R . .
C4 C 0.9463(4) 0.5674(3) 0.1438(3) 0.0316(8) Uani 1 1 d . . .
H4A H 0.9514 0.5687 0.0634 0.038 Uiso 1 1 calc R . .
C20 C 0.7788(4) 0.7494(3) 0.6618(3) 0.0306(8) Uani 1 1 d . . .
H15A H 0.6910 0.7215 0.6948 0.037 Uiso 1 1 calc R . .
C25 C 0.6184(5) 0.9440(4) -0.0365(4) 0.0440(11) Uani 1 1 d . . .
H25A H 0.6971 0.9155 -0.0218 0.053 Uiso 1 1 calc R . .
H25B H 0.6225 0.9197 -0.1133 0.053 Uiso 1 1 calc R . .
C27 C 0.5933(5) 0.5828(4) -0.0247(4) 0.0504(12) Uani 1 1 d . . .
H27A H 0.6427 0.6332 0.0029 0.060 Uiso 1 1 calc R . .
H27B H 0.6285 0.5938 -0.1138 0.060 Uiso 1 1 calc R . .
C24 C 0.5031(5) 1.1050(4) -0.0643(4) 0.0433(11) Uani 1 1 d . . .
H24A H 0.5045 1.0849 -0.1419 0.052 Uiso 1 1 calc R . .
H24B H 0.5018 1.1877 -0.0678 0.052 Uiso 1 1 calc R . .
C21 C 1.1575(5) 0.8779(4) 0.3166(5) 0.0493(12) Uani 1 1 d . . .
H21C H 1.1878 0.8844 0.2286 0.059 Uiso 1 1 calc R . .
H21B H 1.2210 0.8348 0.3429 0.059 Uiso 1 1 calc R . .
H21A H 1.1492 0.9530 0.3427 0.059 Uiso 1 1 calc R . .
C26 C 0.3872(5) 0.5371(4) -0.0177(5) 0.0494(12) Uani 1 1 d . . .
H26A H 0.4180 0.5473 -0.1066 0.059 Uiso 1 1 calc R . .
H26B H 0.2926 0.5548 0.0153 0.059 Uiso 1 1 calc R . .
C22B C 0.5966(12) 1.1818(8) 0.1888(9) 0.034(2) Uiso 0.478(16) 1 d P A 1
H22D H 0.6268 1.2456 0.2157 0.041 Uiso 0.478(16) 1 calc PR A 1
H22E H 0.5178 1.1484 0.2536 0.041 Uiso 0.478(16) 1 calc PR A 1
H22F H 0.5759 1.2076 0.1179 0.041 Uiso 0.478(16) 1 calc PR A 1
C23B C 0.8459(15) 1.1855(14) 0.0486(12) 0.071(5) Uiso 0.478(16) 1 d P A 1
H23D H 0.9263 1.1476 0.0026 0.085 Uiso 0.478(16) 1 calc PR A 1
H23E H 0.8660 1.2375 0.0963 0.085 Uiso 0.478(16) 1 calc PR A 1
H23F H 0.8102 1.2272 -0.0069 0.085 Uiso 0.478(16) 1 calc PR A 1
C23A C 0.8632(10) 1.1169(10) 0.0279(8) 0.047(3) Uiso 0.522(16) 1 d P A 2
H23A H 0.9170 1.0504 0.0054 0.056 Uiso 0.522(16) 1 calc PR A 2
H23B H 0.9131 1.1723 0.0475 0.056 Uiso 0.522(16) 1 calc PR A 2
H23C H 0.8396 1.1494 -0.0396 0.056 Uiso 0.522(16) 1 calc PR A 2
C22A C 0.6506(14) 1.2095(10) 0.1614(10) 0.050(3) Uiso 0.522(16) 1 d P A 2
H22A H 0.7080 1.2632 0.1740 0.060 Uiso 0.522(16) 1 calc PR A 2
H22B H 0.5659 1.2043 0.2294 0.060 Uiso 0.522(16) 1 calc PR A 2
H22C H 0.6369 1.2347 0.0868 0.060 Uiso 0.522(16) 1 calc PR A 2

loop_
_atom_site_aniso_label
_atom_site_aniso_U_11
_atom_site_aniso_U_22
_atom_site_aniso_U_33
_atom_site_aniso_U_23
_atom_site_aniso_U_13
_atom_site_aniso_U_12
Ni1 0.0319(3) 0.0227(3) 0.0337(3) -0.00017(19) -0.0137(2) 0.0012(2)
P1 0.0268(5) 0.0230(5) 0.0276(5) -0.0022(4) -0.0103(4) 0.0025(4)
S1 0.0344(6) 0.0299(5) 0.0272(5) -0.0006(4) -0.0122(4) 0.0050(4)
S2 0.0505(7) 0.0349(6) 0.0377(6) -0.0049(4) -0.0212(5) 0.0065(5)
O6 0.055(2) 0.0311(16) 0.0467(17) -0.0018(13) -0.0296(15) 0.0013(14)
O1 0.0399(17) 0.0247(13) 0.0322(14) 0.0014(10) -0.0139(12) 0.0001(12)
O4 0.0334(16) 0.0247(13) 0.0323(14) 0.0022(10) -0.0116(11) 0.0026(12)
O2 0.0306(16) 0.0354(15) 0.0352(14) -0.0005(11) -0.0127(12) 0.0030(12)
O3 0.0484(19) 0.0402(16) 0.0235(13) -0.0014(11) -0.0122(12) 0.0097(14)
O5 0.0288(16) 0.0433(17) 0.0420(16) -0.0015(13) -0.0094(13) -0.0061(13)
C8 0.027(2) 0.0240(17) 0.0266(17) -0.0072(14) -0.0098(15) 0.0058(15)
O7 0.0414(19) 0.0482(19) 0.0403(16) -0.0002(13) -0.0180(14) 0.0050(15)
C14 0.047(3) 0.024(2) 0.043(2) 0.0015(16) -0.021(2) 0.0020(18)
C13 0.030(2) 0.030(2) 0.0280(18) -0.0068(15) -0.0109(15) 0.0044(16)
C3 0.028(2) 0.0272(19) 0.0284(18) -0.0012(14) -0.0091(15) 0.0021(16)
O8 0.066(2) 0.0416(18) 0.0446(18) -0.0050(14) -0.0242(16) 0.0008(17)
C9 0.025(2) 0.0253(18) 0.0289(18) -0.0044(14) -0.0089(15) 0.0027(15)
C15 0.028(2) 0.0217(18) 0.036(2) -0.0031(15) -0.0114(16) 0.0025(15)
C18 0.050(3) 0.032(2) 0.052(3) -0.0117(18) -0.033(2) 0.008(2)
C1 0.053(3) 0.029(2) 0.048(3) -0.0039(18) -0.023(2) 0.004(2)
C19 0.043(3) 0.032(2) 0.035(2) -0.0083(16) -0.0195(18) 0.0078(19)
C2 0.025(2) 0.0277(19) 0.0248(17) -0.0023(14) -0.0076(14) -0.0008(15)
C16 0.031(2) 0.030(2) 0.038(2) -0.0027(16) -0.0128(17) 0.0028(17)
C10 0.034(2) 0.0265(19) 0.0271(18) -0.0054(14) -0.0057(16) -0.0009(16)
C12 0.029(2) 0.033(2) 0.035(2) -0.0076(16) -0.0126(16) 0.0031(17)
C5 0.037(2) 0.031(2) 0.0297(19) -0.0057(15) -0.0097(17) 0.0068(17)
C11 0.026(2) 0.036(2) 0.035(2) -0.0113(16) -0.0080(16) -0.0020(17)
C7 0.031(2) 0.0275(19) 0.0258(17) -0.0019(14) -0.0107(15) 0.0051(16)
C17 0.039(3) 0.029(2) 0.059(3) -0.0028(18) -0.028(2) -0.0033(18)
C6 0.032(2) 0.032(2) 0.034(2) -0.0046(16) -0.0141(16) 0.0063(17)
C4 0.035(2) 0.031(2) 0.0290(19) -0.0028(15) -0.0121(16) 0.0054(17)
C20 0.033(2) 0.0249(18) 0.035(2) -0.0056(15) -0.0141(17) 0.0063(16)
C25 0.043(3) 0.049(3) 0.043(2) -0.015(2) -0.018(2) 0.018(2)
C27 0.054(3) 0.050(3) 0.048(3) -0.004(2) -0.018(2) -0.015(2)
C24 0.049(3) 0.040(2) 0.044(2) 0.0008(19) -0.024(2) 0.008(2)
C21 0.037(3) 0.042(3) 0.058(3) 0.003(2) -0.007(2) -0.007(2)
C26 0.051(3) 0.054(3) 0.049(3) -0.010(2) -0.025(2) 0.001(2)

loop_
_atom_type_symbol
_atom_type_description
_atom_type_scat_dispersion_real
_atom_type_scat_dispersion_imag
_atom_type_scat_source
C C 0.0033 0.0016 'International Tables Vol C Tables 4.2.6.8 and 6.1.1.4'
H H 0.0000 0.0000 'International Tables Vol C Tables 4.2.6.8 and 6.1.1.4'
O O 0.0106 0.0060 'International Tables Vol C Tables 4.2.6.8 and 6.1.1.4'
S S 0.1246 0.1234 'International Tables Vol C Tables 4.2.6.8 and 6.1.1.4'
P P 0.1023 0.0942 'International Tables Vol C Tables 4.2.6.8 and 6.1.1.4'
Ni Ni 0.3393 1.1124 'International Tables Vol C Tables 4.2.6.8 and 6.1.1.4'

loop_
_geom_angle_atom_site_label_1
_geom_angle_atom_site_label_2
_geom_angle_atom_site_label_3
_geom_angle
_geom_angle_site_symmetry_3
C1 Ni1 O6 87.57(16) .
C1 Ni1 O1 174.84(16) .
O6 Ni1 O1 87.82(12) .
C1 Ni1 P1 87.70(13) .
O6 Ni1 P1 172.11(9) .
O1 Ni1 P1 97.14(8) .
C15 P1 C8 106.79(17) .
C15 P1 C2 105.06(18) .
C8 P1 C2 105.69(16) .
C15 P1 Ni1 111.03(13) .
C8 P1 Ni1 114.66(13) .
C2 P1 Ni1 112.94(12) .
O3 S1 O2 115.53(18) .
O3 S1 O1 110.42(17) .
O2 S1 O1 112.42(17) .
O3 S1 C3 106.45(18) .
O2 S1 C3 106.57(17) .
O1 S1 C3 104.58(18) .
O6 S2 C23A 105.9(4) .
O6 S2 C22A 104.4(4) .
C23A S2 C22A 97.7(5) .
O6 S2 C22B 105.3(3) .
C23A S2 C22B 116.6(5) .
C22A S2 C22B 20.9(4) .
O6 S2 C23B 101.8(5) .
C23A S2 C23B 28.2(5) .
C22A S2 C23B 71.5(6) .
C22B S2 C23B 91.9(6) .
S2 O6 Ni1 117.76(17) .
S1 O1 Ni1 120.62(16) .
C9 O4 C14 117.6(3) .
C16 O5 C21 117.5(3) .
C13 C8 C9 118.1(4) .
C13 C8 P1 117.1(3) .
C9 C8 P1 124.8(3) .
C25 O7 C24 109.7(4) .
C12 C13 C8 121.5(4) .
C4 C3 C2 120.7(4) .
C4 C3 S1 117.5(3) .
C2 C3 S1 121.8(3) .
C26 O8 C27 109.0(4) .
O4 C9 C10 124.4(3) .
O4 C9 C8 115.8(3) .
C10 C9 C8 119.9(4) .
C20 C15 C16 117.5(4) .
C20 C15 P1 123.7(3) .
C16 C15 P1 118.1(3) .
C19 C18 C17 120.5(4) .
C18 C19 C20 119.8(4) .
C7 C2 C3 117.8(3) .
C7 C2 P1 120.4(3) .
C3 C2 P1 121.8(3) .
O5 C16 C17 124.4(4) .
O5 C16 C15 114.8(4) .
C17 C16 C15 120.9(4) .
C11 C10 C9 120.3(4) .
C13 C12 C11 119.2(4) .
C6 C5 C4 120.2(4) .
C10 C11 C12 121.1(4) .
C6 C7 C2 121.5(3) .
C18 C17 C16 119.6(4) .
C5 C6 C7 119.6(4) .
C5 C4 C3 120.1(4) .
C19 C20 C15 121.7(4) .
O7 C25 C24 111.2(4) 2_675
O8 C27 C26 111.2(4) 2_665
O7 C24 C25 110.4(4) 2_675
O8 C26 C27 110.5(4) 2_665

loop_
_geom_bond_atom_site_label_1
_geom_bond_atom_site_label_2
_geom_bond_distance
_geom_bond_site_symmetry_2
Ni1 C1 1.915(4) .
Ni1 O6 1.950(3) .
Ni1 O1 1.977(3) .
Ni1 P1 2.1195(11) .
P1 C15 1.812(4) .
P1 C8 1.817(4) .
P1 C2 1.837(4) .
S1 O3 1.442(3) .
S1 O2 1.446(3) .
S1 O1 1.488(3) .
S1 C3 1.780(4) .
S2 O6 1.513(3) .
S2 C23A 1.717(9) .
S2 C22A 1.725(10) .
S2 C22B 1.787(10) .
S2 C23B 1.859(14) .
O4 C9 1.361(5) .
O4 C14 1.436(4) .
O5 C16 1.371(5) .
O5 C21 1.434(5) .
C8 C13 1.401(6) .
C8 C9 1.419(5) .
O7 C25 1.422(6) .
O7 C24 1.437(6) .
C13 C12 1.379(6) .
C3 C4 1.395(5) .
C3 C2 1.403(5) .
O8 C26 1.421(6) .
O8 C27 1.426(6) .
C9 C10 1.388(6) .
C15 C20 1.394(5) .
C15 C16 1.405(6) .
C18 C19 1.365(6) .
C18 C17 1.393(6) .
C19 C20 1.392(6) .
C2 C7 1.402(5) .
C16 C17 1.394(6) .
C10 C11 1.373(6) .
C12 C11 1.389(6) .
C5 C6 1.386(5) .
C5 C4 1.387(6) .
C7 C6 1.391(5) .
C25 C24 1.505(7) 2_675
C27 C26 1.506(7) 2_665
C24 C25 1.505(7) 2_675
C26 C27 1.506(7) 2_665

loop_
_geom_torsion_atom_site_label_1
_geom_torsion_atom_site_label_2
_geom_torsion_atom_site_label_3
_geom_torsion_atom_site_label_4
_geom_torsion
_geom_torsion_site_symmetry_4
C1 Ni1 P1 C15 -51.1(2) .
O6 Ni1 P1 C15 2.1(8) .
O1 Ni1 P1 C15 130.72(16) .
C1 Ni1 P1 C8 70.0(2) .
O6 Ni1 P1 C8 123.2(8) .
O1 Ni1 P1 C8 -108.14(15) .
C1 Ni1 P1 C2 -168.8(2) .
O6 Ni1 P1 C2 -115.6(8) .
O1 Ni1 P1 C2 13.01(16) .
C23A S2 O6 Ni1 -111.0(4) .
C22A S2 O6 Ni1 146.5(5) .
C22B S2 O6 Ni1 124.9(5) .
C23B S2 O6 Ni1 -139.8(6) .
C1 Ni1 O6 S2 -136.7(3) .
O1 Ni1 O6 S2 41.0(2) .
P1 Ni1 O6 S2 170.1(6) .
O3 S1 O1 Ni1 172.25(18) .
O2 S1 O1 Ni1 41.6(2) .
C3 S1 O1 Ni1 -73.6(2) .
C1 Ni1 O1 S1 -118.8(19) .
O6 Ni1 O1 S1 -145.5(2) .
P1 Ni1 O1 S1 40.6(2) .
C15 P1 C8 C13 126.9(3) .
C2 P1 C8 C13 -121.6(3) .
Ni1 P1 C8 C13 3.5(3) .
C15 P1 C8 C9 -56.3(3) .
C2 P1 C8 C9 55.2(3) .
Ni1 P1 C8 C9 -179.8(3) .
C9 C8 C13 C12 1.8(5) .
P1 C8 C13 C12 178.8(3) .
O3 S1 C3 C4 -11.1(4) .
O2 S1 C3 C4 112.7(3) .
O1 S1 C3 C4 -128.1(3) .
O3 S1 C3 C2 168.5(3) .
O2 S1 C3 C2 -67.7(4) .
O1 S1 C3 C2 51.6(4) .
C14 O4 C9 C10 1.4(5) .
C14 O4 C9 C8 -179.3(3) .
C13 C8 C9 O4 179.5(3) .
P1 C8 C9 O4 2.8(5) .
C13 C8 C9 C10 -1.1(5) .
P1 C8 C9 C10 -177.9(3) .
C8 P1 C15 C20 -14.4(4) .
C2 P1 C15 C20 -126.4(3) .
Ni1 P1 C15 C20 111.2(3) .
C8 P1 C15 C16 175.9(3) .
C2 P1 C15 C16 63.9(3) .
Ni1 P1 C15 C16 -58.5(3) .
C17 C18 C19 C20 0.6(6) .
C4 C3 C2 C7 1.4(6) .
S1 C3 C2 C7 -178.2(3) .
C4 C3 C2 P1 -179.3(3) .
S1 C3 C2 P1 1.1(5) .
C15 P1 C2 C7 26.2(4) .
C8 P1 C2 C7 -86.6(3) .
Ni1 P1 C2 C7 147.3(3) .
C15 P1 C2 C3 -153.1(3) .
C8 P1 C2 C3 94.1(3) .
Ni1 P1 C2 C3 -32.0(4) .
C21 O5 C16 C17 -6.2(6) .
C21 O5 C16 C15 172.6(4) .
C20 C15 C16 O5 -177.6(3) .
P1 C15 C16 O5 -7.3(5) .
C20 C15 C16 C17 1.2(6) .
P1 C15 C16 C17 171.5(3) .
O4 C9 C10 C11 179.5(3) .
C8 C9 C10 C11 0.2(5) .
C8 C13 C12 C11 -1.5(6) .
C9 C10 C11 C12 0.1(6) .
C13 C12 C11 C10 0.5(6) .
C3 C2 C7 C6 -2.5(6) .
P1 C2 C7 C6 178.2(3) .
C19 C18 C17 C16 -0.4(7) .
O5 C16 C17 C18 178.2(4) .
C15 C16 C17 C18 -0.5(6) .
C4 C5 C6 C7 0.5(6) .
C2 C7 C6 C5 1.6(6) .
C6 C5 C4 C3 -1.6(6) .
C2 C3 C4 C5 0.6(6) .
S1 C3 C4 C5 -179.8(3) .
C18 C19 C20 C15 0.1(6) .
C16 C15 C20 C19 -1.0(6) .
P1 C15 C20 C19 -170.7(3) .
C24 O7 C25 C24 -57.7(5) 2_675
C26 O8 C27 C26 -57.9(5) 2_665
C25 O7 C24 C25 57.2(5) 2_675
C27 O8 C26 C27 57.4(5) 2_665
